data_1534766
loop_
_publ_author_name
'Gromilov, S.A.'
'Baidina, I.A.'
'Khranenko, S.P.'
'Alekseev, V.I.'
'Belyaev, A.V.'

_publ_section_title
;
 Synthesis and crystal structure of Li3 (Rh (N O2)6) .4(H2 O)
;
_journal_name_full 'Zhurnal Neorganicheskoi Khimii'
_journal_page_first 109
_journal_page_last 111
_journal_volume 39
_journal_year 1994
_chemical_formula_sum 'H8 Li3 N6 O16 Rh'
_chemical_name_systematic 'Li3 (Rh (N O2)6) (H2 O)4'
_space_group_IT_number 53
_symmetry_space_group_name_Hall '-P 2ac 2'
_symmetry_space_group_name_H-M 'P m n a'
_cell_angle_alpha 90
_cell_angle_beta 90
_cell_angle_gamma 90
_cell_formula_units_Z 2
_cell_length_a 10.098
_cell_length_b 7.036
_cell_length_c 12.142
_cell_volume 862.683
_citation_journal_id_ASTM ZNOKAQ
_cod_data_source_file Gromilov_ZNOKAQ_1994_1407.cif
_cod_data_source_block H8Li3N6O16Rh1
_cod_original_cell_volume 862.6833
_cod_original_formula_sum 'H8 Li3 N6 O16 Rh1'
_cod_database_code 1534766

loop_
_symmetry_equiv_pos_as_xyz
x,y,z
-x+1/2,-y,z+1/2
x,-y,-z
-x+1/2,y,-z+1/2
-x,-y,-z
x-1/2,y,-z-1/2
-x,y,z
x-1/2,-y,z-1/2

loop_
_atom_site_label
_atom_site_type_symbol
_atom_site_fract_x
_atom_site_fract_y
_atom_site_fract_z
_atom_site_occupancy
_atom_site_U_iso_or_equiv
Li2 Li+1 0.5 0.5 0.5 1 0.0
N2 N+3 0.5 0.1588 0.6403 1 0.0
O4 O-2 0.5 0.0804 0.7296 1 0.0
O5 O-2 0.3316 0.6456 0.1373 0.5 0.0
O3 O-2 0.5 0.3348 0.6388 1 0.0
N1 N+3 0.3528 0.157 0.429 1 0.0
O6 O-2 0.5 0.3008 0.1651 1 0.0
O1 O-2 0.3553 0.3342 0.4309 1 0.0
Rh1 Rh+3 0.5 0 0.5 1 0.0
O2 O-2 0.2583 0.078 0.3849 1 0.0
Li1 Li+1 0.5 0.571 0.189 1 0.0
